data_1509264
loop_
_publ_author_name
'Hoppe, R.'
'Meyer, G.'
'Gaebell, H.C.'

_publ_section_title
;
 Ueber Chloroargentate(I): Cs Ag Cl2 und schwarzes Cs Ag Cl2+x
;
_journal_name_full 'Zeitschrift fuer Anorganische und Allgemeine Chemie'
_journal_page_first 199
_journal_page_last 205
_journal_paper_doi 10.1002/zaac.19834970219
_journal_volume 497
_journal_year 1983
_chemical_formula_sum 'Ag Cl2 Cs'
_chemical_name_systematic 'Cs Ag Cl2'
_space_group_IT_number 63
_symmetry_space_group_name_Hall '-C 2c 2'
_symmetry_space_group_name_H-M 'C m c m'
_cell_angle_alpha 90
_cell_angle_beta 90
_cell_angle_gamma 90
_cell_formula_units_Z 4
_cell_length_a 4.3736
_cell_length_b 19.199
_cell_length_c 5.685
_cell_volume 477.362
_citation_journal_id_ASTM ZAACAB
_cod_data_source_file silver1-2_167.cif
_cod_data_source_block Ag1Cl2Cs1
_cod_original_cell_volume 477.3623
_cod_original_formula_sum 'Ag1 Cl2 Cs1'
_cod_database_code 1509264

loop_
_symmetry_equiv_pos_as_xyz
x,y,z
-x,-y,z+1/2
x,-y,-z
-x,y,-z+1/2
-x,-y,-z
x,y,-z-1/2
-x,y,z
x,-y,z-1/2
x+1/2,y+1/2,z
-x+1/2,-y+1/2,z+1/2
x+1/2,-y+1/2,-z
-x+1/2,y+1/2,-z+1/2
-x+1/2,-y+1/2,-z
x+1/2,y+1/2,-z-1/2
-x+1/2,y+1/2,z
x+1/2,-y+1/2,z-1/2

loop_
_atom_site_label
_atom_site_type_symbol
_atom_site_fract_x
_atom_site_fract_y
_atom_site_fract_z
_atom_site_occupancy
_atom_site_U_iso_or_equiv
Cs1 Cs+1 0 0.583 0.25 1 0.0
Cl1 Cl-1 0 0.2199 0.25 1 0.0
Ag1 Ag+1 0 0.8001 0.25 1 0.0
Cl2 Cl-1 0 0.9295 0.25 1 0.0
